data_1513917
loop_
_publ_author_name
'Li, Qiong'
'Zhang, Shu-Yu'
'He, Gang'
'Ai, Zhaoyan'
'Nack, William A.'
'Chen, Gong'

_publ_section_title
;
 Copper-catalyzed carboxamide-directed ortho amination of anilines with
 alkylamines at room temperature.
;
_journal_issue 6
_journal_name_full 'Organic letters'
_journal_page_first 1764
_journal_page_last 1767
_journal_paper_doi 10.1021/ol500464x
_journal_volume 16
_journal_year 2014
_chemical_formula_moiety 'C20 H19 N3 O2'
_chemical_formula_sum 'C20 H19 N3 O2'
_chemical_formula_weight 333.38
_chemical_name_systematic
; 
 ? 
;
_space_group_IT_number 2
_symmetry_cell_setting triclinic
_symmetry_space_group_name_Hall '-P 1'
_symmetry_space_group_name_H-M 'P -1'
_atom_sites_solution_hydrogens geom
_atom_sites_solution_primary direct
_atom_sites_solution_secondary difmap
_audit_creation_method SHELXL-97
_cell_angle_alpha 89.777(2)
_cell_angle_beta 88.170(2)
_cell_angle_gamma 88.491(2)
_cell_formula_units_Z 4
_cell_length_a 9.1774(10)
_cell_length_b 9.9179(11)
_cell_length_c 18.810(2)
_cell_measurement_reflns_used 3202
_cell_measurement_temperature 298(2)
_cell_measurement_theta_max 22.890
_cell_measurement_theta_min 2.166
_cell_volume 1710.6(3)
_computing_cell_refinement 'Bruker SMART'
_computing_data_collection 'Bruker SMART'
_computing_data_reduction 'Bruker SAINT'
_computing_molecular_graphics 'Bruker SHELXTL'
_computing_publication_material 'Bruker SHELXTL'
_computing_structure_refinement 'SHELXL-97 (Sheldrick, 1997)'
_computing_structure_solution 'SHELXS-97 (Sheldrick, 1990)'
_diffrn_ambient_temperature 298(2)
_diffrn_detector_area_resol_mean 8.34
_diffrn_measured_fraction_theta_full 0.973
_diffrn_measured_fraction_theta_max 0.973
_diffrn_measurement_device_type 'CCD area detector'
_diffrn_measurement_method 'phi and omega scans'
_diffrn_radiation_monochromator graphite
_diffrn_radiation_source 'fine-focus sealed tube'
_diffrn_radiation_type MoK\a
_diffrn_radiation_wavelength 0.71073
_diffrn_reflns_av_R_equivalents 0.0224
_diffrn_reflns_av_sigmaI/netI 0.0410
_diffrn_reflns_limit_h_max 12
_diffrn_reflns_limit_h_min -12
_diffrn_reflns_limit_k_max 13
_diffrn_reflns_limit_k_min -13
_diffrn_reflns_limit_l_max 25
_diffrn_reflns_limit_l_min -25
_diffrn_reflns_number 16697
_diffrn_reflns_theta_full 28.49
_diffrn_reflns_theta_max 28.49
_diffrn_reflns_theta_min 2.05
_exptl_absorpt_coefficient_mu 0.086
_exptl_absorpt_correction_T_max 0.9949
_exptl_absorpt_correction_T_min 0.9831
_exptl_absorpt_correction_type multi-scan
_exptl_absorpt_process_details SADABS
_exptl_crystal_colour colorless
_exptl_crystal_density_diffrn 1.294
_exptl_crystal_density_method 'not measured'
_exptl_crystal_description plate
_exptl_crystal_F_000 704
_exptl_crystal_size_max 0.20
_exptl_crystal_size_mid 0.18
_exptl_crystal_size_min 0.06
_refine_diff_density_max 0.188
_refine_diff_density_min -0.158
_refine_diff_density_rms 0.032
_refine_ls_extinction_method none
_refine_ls_goodness_of_fit_ref 1.020
_refine_ls_hydrogen_treatment mixed
_refine_ls_matrix_type full
_refine_ls_number_parameters 459
_refine_ls_number_reflns 8443
_refine_ls_number_restraints 0
_refine_ls_restrained_S_all 1.020
_refine_ls_R_factor_all 0.1016
_refine_ls_R_factor_gt 0.0589
_refine_ls_shift/su_max 0.000
_refine_ls_shift/su_mean 0.000
_refine_ls_structure_factor_coef Fsqd
_refine_ls_weighting_details 'calc w=1/[\s^2^(Fo^2^)+(0.0582P)^2^+0.3447P] where P=(Fo^2^+2Fc^2^)/3'
_refine_ls_weighting_scheme calc
_refine_ls_wR_factor_gt 0.1343
_refine_ls_wR_factor_ref 0.1533
_reflns_number_gt 5118
_reflns_number_total 8443
_reflns_threshold_expression >2sigma(I)
_cod_data_source_file ol500464x_si_005.cif
_cod_data_source_block suz8s
_cod_depositor_comments
;
The following automatic conversions were performed:

'_symmetry_cell_setting' value 'Triclinic' changed to 'triclinic'
according to
/usr/data/users/saulius/crontab/automatic-downloads/current/ACS/lib/dictionaries/cif_core.dic
dictionary named 'cif_core.dic' version 2.4.2 from 2011-04-26.

Automatic conversion script
Id: cif_fix_values 2281 2013-09-26 08:29:07Z andrius 
;
_cod_original_sg_symbol_H-M P-1
_cod_database_code 1513917

loop_
_symmetry_equiv_pos_as_xyz
'x, y, z'
'-x, -y, -z'

loop_
_atom_site_label
_atom_site_type_symbol
_atom_site_fract_x
_atom_site_fract_y
_atom_site_fract_z
_atom_site_U_iso_or_equiv
_atom_site_adp_type
_atom_site_occupancy
_atom_site_symmetry_multiplicity
_atom_site_calc_flag
_atom_site_refinement_flags
C1 C -0.0183(2) 0.7491(2) 0.43264(11) 0.0529(5) Uani 1 1 d .
C2 C -0.1430(2) 0.75382(19) 0.48624(10) 0.0490(5) Uani 1 1 d .
C3 C -0.1824(2) 0.6386(2) 0.52169(12) 0.0633(6) Uani 1 1 d .
H3 H -0.1330 0.5571 0.5126 0.076 Uiso 1 1 calc R
C4 C -0.2958(3) 0.6460(3) 0.57068(13) 0.0781(7) Uani 1 1 d .
H4 H -0.3231 0.5699 0.5964 0.094 Uiso 1 1 calc R
C5 C -0.3684(3) 0.7663(3) 0.58133(13) 0.0798(7) Uani 1 1 d .
H5 H -0.4466 0.7733 0.6139 0.096 Uiso 1 1 calc R
C6 C -0.3240(3) 0.8770(3) 0.54307(13) 0.0721(7) Uani 1 1 d .
H6 H -0.3754 0.9583 0.5498 0.087 Uiso 1 1 calc R
C7 C 0.1485(2) 0.89504(19) 0.36477(10) 0.0493(5) Uani 1 1 d .
C8 C 0.2859(2) 0.82516(19) 0.36235(10) 0.0516(5) Uani 1 1 d .
C9 C 0.3324(2) 0.7352(2) 0.41593(12) 0.0613(5) Uani 1 1 d .
H9 H 0.2686 0.7147 0.4536 0.074 Uiso 1 1 calc R
C10 C 0.4698(3) 0.6775(3) 0.41327(14) 0.0750(7) Uani 1 1 d .
H10 H 0.4983 0.6198 0.4496 0.090 Uiso 1 1 calc R
C11 C 0.5668(3) 0.7037(3) 0.35741(17) 0.0814(8) Uani 1 1 d .
H11 H 0.6590 0.6623 0.3558 0.098 Uiso 1 1 calc R
C12 C 0.5272(3) 0.7895(3) 0.30525(15) 0.0742(7) Uani 1 1 d .
H12 H 0.5924 0.8053 0.2675 0.089 Uiso 1 1 calc R
C13 C 0.3876(2) 0.8567(2) 0.30663(11) 0.0591(5) Uani 1 1 d .
C14 C 0.3496(3) 0.9556(3) 0.25662(12) 0.0692(6) Uani 1 1 d .
H14 H 0.4136 0.9727 0.2185 0.083 Uiso 1 1 calc R
C15 C 0.2214(3) 1.0270(2) 0.26250(12) 0.0677(6) Uani 1 1 d .
H15 H 0.2009 1.0945 0.2296 0.081 Uiso 1 1 calc R
C16 C 0.1184(2) 0.9998(2) 0.31818(10) 0.0526(5) Uani 1 1 d .
C17 C -0.0014(3) 1.2229(2) 0.31156(14) 0.0751(7) Uani 1 1 d .
H17A H -0.0063 1.2331 0.2604 0.090 Uiso 1 1 calc R
H17B H 0.0901 1.2588 0.3264 0.090 Uiso 1 1 calc R
C18 C -0.1269(3) 1.2979(2) 0.34756(16) 0.0855(8) Uani 1 1 d .
H18A H -0.1192 1.2893 0.3987 0.103 Uiso 1 1 calc R
H18B H -0.1221 1.3929 0.3355 0.103 Uiso 1 1 calc R
C19 C -0.2707(3) 1.1082(3) 0.34271(17) 0.0880(8) Uani 1 1 d .
H19A H -0.3622 1.0750 0.3263 0.106 Uiso 1 1 calc R
H19B H -0.2695 1.0954 0.3938 0.106 Uiso 1 1 calc R
C20 C -0.1471(3) 1.0274(2) 0.30858(14) 0.0730(7) Uani 1 1 d .
H20A H -0.1539 0.9334 0.3224 0.088 Uiso 1 1 calc R
H20B H -0.1521 1.0330 0.2572 0.088 Uiso 1 1 calc R
C21 C -0.0194(2) 0.24882(19) 0.07398(10) 0.0465(4) Uani 1 1 d .
C22 C -0.1380(2) 0.24340(18) 0.02085(9) 0.0449(4) Uani 1 1 d .
C23 C -0.1743(2) 0.1214(2) -0.00729(11) 0.0564(5) Uani 1 1 d .
H23 H -0.1273 0.0420 0.0068 0.068 Uiso 1 1 calc R
C24 C -0.2812(3) 0.1194(2) -0.05669(13) 0.0705(6) Uani 1 1 d .
H24 H -0.3047 0.0389 -0.0782 0.085 Uiso 1 1 calc R
C25 C -0.3528(3) 0.2373(2) -0.07386(12) 0.0693(6) Uani 1 1 d .
H25 H -0.4276 0.2381 -0.1061 0.083 Uiso 1 1 calc R
C26 C -0.3115(2) 0.3540(2) -0.04244(12) 0.0615(6) Uani 1 1 d .
H26 H -0.3611 0.4337 -0.0539 0.074 Uiso 1 1 calc R
C27 C 0.1271(2) 0.41331(18) 0.13664(9) 0.0454(4) Uani 1 1 d .
C28 C 0.2651(2) 0.34989(19) 0.14664(10) 0.0478(5) Uani 1 1 d .
C29 C 0.3288(2) 0.2525(2) 0.09950(12) 0.0575(5) Uani 1 1 d .
H29 H 0.2766 0.2233 0.0611 0.069 Uiso 1 1 calc R
C30 C 0.4667(3) 0.2008(2) 0.10977(14) 0.0708(6) Uani 1 1 d .
H30 H 0.5082 0.1389 0.0776 0.085 Uiso 1 1 calc R
C31 C 0.5458(3) 0.2407(3) 0.16862(16) 0.0783(8) Uani 1 1 d .
H31 H 0.6374 0.2021 0.1765 0.094 Uiso 1 1 calc R
C32 C 0.4883(3) 0.3356(3) 0.21389(14) 0.0716(7) Uani 1 1 d .
H32 H 0.5415 0.3613 0.2526 0.086 Uiso 1 1 calc R
C33 C 0.3502(2) 0.3961(2) 0.20367(11) 0.0568(5) Uani 1 1 d .
C34 C 0.2960(3) 0.5046(2) 0.24543(11) 0.0657(6) Uani 1 1 d .
H34 H 0.3495 0.5330 0.2835 0.079 Uiso 1 1 calc R
C35 C 0.1677(3) 0.5688(2) 0.23165(11) 0.0623(6) Uani 1 1 d .
H35 H 0.1365 0.6423 0.2593 0.075 Uiso 1 1 calc R
C36 C 0.0812(2) 0.52566(19) 0.17609(10) 0.0491(5) Uani 1 1 d .
C37 C -0.0487(3) 0.7442(2) 0.16728(13) 0.0676(6) Uani 1 1 d .
H37A H 0.0440 0.7808 0.1517 0.081 Uiso 1 1 calc R
H37B H -0.0641 0.7636 0.2175 0.081 Uiso 1 1 calc R
C38 C -0.1695(3) 0.8074(2) 0.12579(13) 0.0714(7) Uani 1 1 d .
H38A H -0.1712 0.9043 0.1328 0.086 Uiso 1 1 calc R
H38B H -0.1512 0.7902 0.0755 0.086 Uiso 1 1 calc R
C39 C -0.3049(3) 0.6131(3) 0.13803(17) 0.0852(8) Uani 1 1 d .
H39A H -0.2909 0.5918 0.0879 0.102 Uiso 1 1 calc R
H39B H -0.3986 0.5790 0.1539 0.102 Uiso 1 1 calc R
C40 C -0.1866(2) 0.5439(2) 0.17901(13) 0.0676(6) Uani 1 1 d .
H40A H -0.2031 0.5594 0.2295 0.081 Uiso 1 1 calc R
H40B H -0.1867 0.4475 0.1706 0.081 Uiso 1 1 calc R
N1 N 0.04428(19) 0.86909(17) 0.41987(9) 0.0515(4) Uani 1 1 d .
N2 N -0.2103(2) 0.87376(17) 0.49648(9) 0.0603(5) Uani 1 1 d .
N3 N -0.0095(2) 1.08029(16) 0.33119(9) 0.0578(4) Uani 1 1 d .
N4 N 0.03610(18) 0.37315(16) 0.08155(8) 0.0464(4) Uani 1 1 d .
N5 N -0.20426(18) 0.36020(16) 0.00367(9) 0.0537(4) Uani 1 1 d .
N6 N -0.04688(18) 0.59804(16) 0.15574(9) 0.0523(4) Uani 1 1 d .
O1 O 0.02204(18) 0.64298(15) 0.40459(9) 0.0768(5) Uani 1 1 d .
O2 O -0.2632(2) 1.24815(18) 0.32710(10) 0.0911(6) Uani 1 1 d .
O3 O 0.02187(17) 0.14796(14) 0.10582(8) 0.0661(4) Uani 1 1 d .
O4 O -0.30618(18) 0.75619(16) 0.14679(9) 0.0782(5) Uani 1 1 d .
H4N H -0.012(2) 0.440(2) 0.0620(11) 0.057(6) Uiso 1 1 d .
H1N H -0.005(2) 0.938(2) 0.4350(10) 0.050(6) Uiso 1 1 d .

loop_
_atom_site_aniso_label
_atom_site_aniso_U_11
_atom_site_aniso_U_22
_atom_site_aniso_U_33
_atom_site_aniso_U_23
_atom_site_aniso_U_13
_atom_site_aniso_U_12
C1 0.0591(13) 0.0426(11) 0.0569(11) 0.0021(9) 0.0013(10) -0.0026(9)
C2 0.0512(11) 0.0466(11) 0.0493(10) -0.0001(8) -0.0028(9) -0.0030(9)
C3 0.0621(14) 0.0586(13) 0.0688(14) 0.0149(11) 0.0022(11) -0.0038(11)
C4 0.0784(17) 0.0842(19) 0.0719(15) 0.0171(13) 0.0067(14) -0.0184(14)
C5 0.0692(16) 0.104(2) 0.0664(15) -0.0124(14) 0.0162(12) -0.0201(16)
C6 0.0652(15) 0.0707(16) 0.0799(16) -0.0238(13) 0.0068(13) 0.0008(12)
C7 0.0539(12) 0.0473(11) 0.0472(10) -0.0008(8) 0.0000(9) -0.0107(9)
C8 0.0526(12) 0.0500(11) 0.0528(11) -0.0086(9) -0.0037(9) -0.0119(9)
C9 0.0615(14) 0.0593(13) 0.0634(13) -0.0026(10) -0.0069(11) -0.0008(11)
C10 0.0685(16) 0.0722(16) 0.0855(17) -0.0116(13) -0.0243(14) 0.0055(13)
C11 0.0552(15) 0.0841(19) 0.106(2) -0.0272(16) -0.0160(15) 0.0004(13)
C12 0.0512(14) 0.0839(18) 0.0878(17) -0.0288(14) 0.0078(12) -0.0164(12)
C13 0.0597(14) 0.0590(13) 0.0593(12) -0.0135(10) 0.0016(10) -0.0173(11)
C14 0.0717(16) 0.0764(16) 0.0597(13) -0.0056(12) 0.0138(12) -0.0213(13)
C15 0.0877(18) 0.0608(14) 0.0553(12) 0.0107(10) -0.0027(12) -0.0155(13)
C16 0.0591(13) 0.0495(11) 0.0496(11) 0.0007(9) -0.0036(9) -0.0100(10)
C17 0.0885(18) 0.0524(13) 0.0857(16) 0.0145(12) -0.0211(14) -0.0050(13)
C18 0.100(2) 0.0539(14) 0.104(2) 0.0036(14) -0.0394(17) 0.0044(14)
C19 0.0677(17) 0.0727(18) 0.124(2) -0.0159(16) -0.0219(16) 0.0065(13)
C20 0.0688(15) 0.0618(14) 0.0897(17) -0.0090(12) -0.0216(13) -0.0030(12)
C21 0.0497(11) 0.0424(11) 0.0476(10) -0.0022(8) -0.0059(8) -0.0003(9)
C22 0.0458(11) 0.0416(10) 0.0473(10) -0.0013(8) -0.0028(8) -0.0010(8)
C23 0.0560(12) 0.0432(11) 0.0708(13) -0.0073(9) -0.0140(10) 0.0019(9)
C24 0.0696(15) 0.0612(14) 0.0823(16) -0.0158(12) -0.0242(13) -0.0056(12)
C25 0.0628(14) 0.0749(16) 0.0720(14) 0.0015(12) -0.0277(12) -0.0073(12)
C26 0.0602(13) 0.0544(13) 0.0705(13) 0.0122(11) -0.0171(11) 0.0016(10)
C27 0.0488(11) 0.0446(10) 0.0434(10) 0.0028(8) -0.0050(8) -0.0091(8)
C28 0.0472(11) 0.0460(11) 0.0508(10) 0.0088(8) -0.0050(9) -0.0099(9)
C29 0.0521(12) 0.0546(12) 0.0660(13) 0.0057(10) -0.0041(10) -0.0019(10)
C30 0.0584(14) 0.0592(14) 0.0940(17) 0.0105(12) 0.0051(13) 0.0011(11)
C31 0.0445(13) 0.0758(17) 0.116(2) 0.0355(16) -0.0154(14) -0.0098(12)
C32 0.0626(15) 0.0705(16) 0.0837(16) 0.0226(13) -0.0246(13) -0.0186(12)
C33 0.0555(12) 0.0565(12) 0.0600(12) 0.0187(10) -0.0157(10) -0.0180(10)
C34 0.0785(16) 0.0686(15) 0.0524(12) 0.0011(11) -0.0207(11) -0.0228(13)
C35 0.0747(16) 0.0593(13) 0.0540(12) -0.0091(10) -0.0089(11) -0.0112(11)
C36 0.0540(12) 0.0476(11) 0.0463(10) -0.0013(8) -0.0009(9) -0.0114(9)
C37 0.0758(16) 0.0485(13) 0.0786(15) -0.0118(11) 0.0026(12) -0.0042(11)
C38 0.0854(18) 0.0473(13) 0.0804(16) 0.0002(11) 0.0090(14) 0.0052(12)
C39 0.0572(15) 0.0663(16) 0.132(2) 0.0157(15) 0.0013(15) -0.0004(12)
C40 0.0575(14) 0.0603(14) 0.0841(16) 0.0101(12) 0.0101(12) -0.0005(11)
N1 0.0577(11) 0.0409(9) 0.0552(10) 0.0013(8) 0.0058(8) -0.0011(8)
N2 0.0663(12) 0.0495(10) 0.0649(11) -0.0097(8) 0.0045(9) -0.0022(9)
N3 0.0640(11) 0.0471(10) 0.0631(10) 0.0070(8) -0.0134(9) -0.0060(8)
N4 0.0515(10) 0.0395(9) 0.0489(9) -0.0002(7) -0.0123(7) -0.0030(7)
N5 0.0591(10) 0.0425(9) 0.0601(10) 0.0044(7) -0.0132(8) -0.0019(8)
N6 0.0528(10) 0.0429(9) 0.0612(10) -0.0060(7) 0.0022(8) -0.0035(7)
O1 0.0826(12) 0.0469(9) 0.0991(12) -0.0088(8) 0.0279(9) -0.0038(8)
O2 0.0879(13) 0.0722(12) 0.1145(14) -0.0051(10) -0.0414(11) 0.0184(10)
O3 0.0727(10) 0.0463(8) 0.0810(10) 0.0100(7) -0.0301(8) -0.0029(7)
O4 0.0725(11) 0.0640(10) 0.0962(12) 0.0077(9) 0.0155(9) 0.0130(9)

loop_
_atom_type_symbol
_atom_type_description
_atom_type_scat_dispersion_real
_atom_type_scat_dispersion_imag
_atom_type_scat_source
C C 0.0033 0.0016 'International Tables Vol C Tables 4.2.6.8 and 6.1.1.4'
H H 0.0000 0.0000 'International Tables Vol C Tables 4.2.6.8 and 6.1.1.4'
N N 0.0061 0.0033 'International Tables Vol C Tables 4.2.6.8 and 6.1.1.4'
O O 0.0106 0.0060 'International Tables Vol C Tables 4.2.6.8 and 6.1.1.4'

loop_
_geom_angle_atom_site_label_1
_geom_angle_atom_site_label_2
_geom_angle_atom_site_label_3
_geom_angle
O1 C1 N1 124.3(2)
O1 C1 C2 121.03(18)
N1 C1 C2 114.69(17)
N2 C2 C3 123.56(19)
N2 C2 C1 116.54(17)
C3 C2 C1 119.90(18)
C4 C3 C2 118.7(2)
C4 C3 H3 120.7
C2 C3 H3 120.7
C5 C4 C3 119.2(2)
C5 C4 H4 120.4
C3 C4 H4 120.4
C4 C5 C6 118.8(2)
C4 C5 H5 120.6
C6 C5 H5 120.6
N2 C6 C5 123.3(2)
N2 C6 H6 118.4
C5 C6 H6 118.4
C16 C7 N1 117.80(18)
C16 C7 C8 121.23(18)
N1 C7 C8 120.62(17)
C9 C8 C13 117.8(2)
C9 C8 C7 123.56(19)
C13 C8 C7 118.38(19)
C10 C9 C8 121.1(2)
C10 C9 H9 119.5
C8 C9 H9 119.5
C9 C10 C11 121.1(2)
C9 C10 H10 119.4
C11 C10 H10 119.4
C12 C11 C10 119.7(2)
C12 C11 H11 120.1
C10 C11 H11 120.1
C11 C12 C13 121.6(2)
C11 C12 H12 119.2
C13 C12 H12 119.2
C14 C13 C8 119.1(2)
C14 C13 C12 122.4(2)
C8 C13 C12 118.5(2)
C15 C14 C13 121.5(2)
C15 C14 H14 119.2
C13 C14 H14 119.2
C14 C15 C16 120.8(2)
C14 C15 H15 119.6
C16 C15 H15 119.6
C7 C16 N3 118.28(18)
C7 C16 C15 118.6(2)
N3 C16 C15 123.01(19)
N3 C17 C18 108.4(2)
N3 C17 H17A 110.0
C18 C17 H17A 110.0
N3 C17 H17B 110.0
C18 C17 H17B 110.0
H17A C17 H17B 108.4
O2 C18 C17 111.7(2)
O2 C18 H18A 109.3
C17 C18 H18A 109.3
O2 C18 H18B 109.3
C17 C18 H18B 109.3
H18A C18 H18B 107.9
O2 C19 C20 112.6(2)
O2 C19 H19A 109.1
C20 C19 H19A 109.1
O2 C19 H19B 109.1
C20 C19 H19B 109.1
H19A C19 H19B 107.8
N3 C20 C19 109.09(19)
N3 C20 H20A 109.9
C19 C20 H20A 109.9
N3 C20 H20B 109.9
C19 C20 H20B 109.9
H20A C20 H20B 108.3
O3 C21 N4 124.66(17)
O3 C21 C22 121.45(17)
N4 C21 C22 113.88(15)
N5 C22 C23 123.15(17)
N5 C22 C21 117.12(16)
C23 C22 C21 119.74(16)
C24 C23 C22 118.65(19)
C24 C23 H23 120.7
C22 C23 H23 120.7
C25 C24 C23 119.2(2)
C25 C24 H24 120.4
C23 C24 H24 120.4
C24 C25 C26 118.4(2)
C24 C25 H25 120.8
C26 C25 H25 120.8
N5 C26 C25 123.94(19)
N5 C26 H26 118.0
C25 C26 H26 118.0
C36 C27 N4 116.96(16)
C36 C27 C28 121.35(17)
N4 C27 C28 121.43(17)
C29 C28 C27 123.53(17)
C29 C28 C33 118.24(18)
C27 C28 C33 117.96(19)
C30 C29 C28 120.7(2)
C30 C29 H29 119.6
C28 C29 H29 119.6
C29 C30 C31 120.5(2)
C29 C30 H30 119.7
C31 C30 H30 119.7
C32 C31 C30 119.9(2)
C32 C31 H31 120.1
C30 C31 H31 120.1
C31 C32 C33 121.6(2)
C31 C32 H32 119.2
C33 C32 H32 119.2
C34 C33 C32 122.2(2)
C34 C33 C28 118.91(19)
C32 C33 C28 118.8(2)
C35 C34 C33 121.70(19)
C35 C34 H34 119.2
C33 C34 H34 119.2
C34 C35 C36 120.8(2)
C34 C35 H35 119.6
C36 C35 H35 119.6
C27 C36 C35 118.93(19)
C27 C36 N6 118.59(16)
C35 C36 N6 122.34(18)
N6 C37 C38 108.68(19)
N6 C37 H37A 110.0
C38 C37 H37A 110.0
N6 C37 H37B 110.0
C38 C37 H37B 110.0
H37A C37 H37B 108.3
O4 C38 C37 111.61(19)
O4 C38 H38A 109.3
C37 C38 H38A 109.3
O4 C38 H38B 109.3
C37 C38 H38B 109.3
H38A C38 H38B 108.0
O4 C39 C40 112.2(2)
O4 C39 H39A 109.2
C40 C39 H39A 109.2
O4 C39 H39B 109.2
C40 C39 H39B 109.2
H39A C39 H39B 107.9
N6 C40 C39 108.62(19)
N6 C40 H40A 110.0
C39 C40 H40A 110.0
N6 C40 H40B 110.0
C39 C40 H40B 110.0
H40A C40 H40B 108.3
C1 N1 C7 125.36(18)
C1 N1 H1N 114.8(14)
C7 N1 H1N 115.5(14)
C2 N2 C6 116.43(19)
C16 N3 C20 117.50(17)
C16 N3 C17 116.46(18)
C20 N3 C17 109.58(17)
C21 N4 C27 125.76(16)
C21 N4 H4N 116.6(14)
C27 N4 H4N 113.5(13)
C26 N5 C22 116.65(17)
C36 N6 C40 117.20(16)
C36 N6 C37 116.24(16)
C40 N6 C37 109.63(17)
C19 O2 C18 110.12(18)
C38 O4 C39 110.10(17)

loop_
_geom_bond_atom_site_label_1
_geom_bond_atom_site_label_2
_geom_bond_distance
C1 O1 1.223(2)
C1 N1 1.352(2)
C1 C2 1.501(3)
C2 N2 1.337(2)
C2 C3 1.371(3)
C3 C4 1.369(3)
C3 H3 0.9300
C4 C5 1.363(4)
C4 H4 0.9300
C5 C6 1.374(4)
C5 H5 0.9300
C6 N2 1.341(3)
C6 H6 0.9300
C7 C16 1.384(3)
C7 N1 1.415(2)
C7 C8 1.422(3)
C8 C9 1.412(3)
C8 C13 1.421(3)
C9 C10 1.371(3)
C9 H9 0.9300
C10 C11 1.384(4)
C10 H10 0.9300
C11 C12 1.349(4)
C11 H11 0.9300
C12 C13 1.428(3)
C12 H12 0.9300
C13 C14 1.401(3)
C14 C15 1.359(3)
C14 H14 0.9300
C15 C16 1.418(3)
C15 H15 0.9300
C16 N3 1.418(3)
C17 N3 1.464(3)
C17 C18 1.498(4)
C17 H17A 0.9700
C17 H17B 0.9700
C18 O2 1.422(3)
C18 H18A 0.9700
C18 H18B 0.9700
C19 O2 1.421(3)
C19 C20 1.500(3)
C19 H19A 0.9700
C19 H19B 0.9700
C20 N3 1.457(3)
C20 H20A 0.9700
C20 H20B 0.9700
C21 O3 1.222(2)
C21 N4 1.356(2)
C21 C22 1.503(3)
C22 N5 1.337(2)
C22 C23 1.375(3)
C23 C24 1.374(3)
C23 H23 0.9300
C24 C25 1.369(3)
C24 H24 0.9300
C25 C26 1.369(3)
C25 H25 0.9300
C26 N5 1.335(2)
C26 H26 0.9300
C27 C36 1.390(3)
C27 N4 1.416(2)
C27 C28 1.417(3)
C28 C29 1.416(3)
C28 C33 1.431(3)
C29 C30 1.372(3)
C29 H29 0.9300
C30 C31 1.407(4)
C30 H30 0.9300
C31 C32 1.357(4)
C31 H31 0.9300
C32 C33 1.407(3)
C32 H32 0.9300
C33 C34 1.405(3)
C34 C35 1.355(3)
C34 H34 0.9300
C35 C36 1.407(3)
C35 H35 0.9300
C36 N6 1.423(2)
C37 N6 1.466(3)
C37 C38 1.499(3)
C37 H37A 0.9700
C37 H37B 0.9700
C38 O4 1.410(3)
C38 H38A 0.9700
C38 H38B 0.9700
C39 O4 1.429(3)
C39 C40 1.501(3)
C39 H39A 0.9700
C39 H39B 0.9700
C40 N6 1.456(3)
C40 H40A 0.9700
C40 H40B 0.9700
N1 H1N 0.85(2)
N4 H4N 0.88(2)

loop_
_geom_torsion_atom_site_label_1
_geom_torsion_atom_site_label_2
_geom_torsion_atom_site_label_3
_geom_torsion_atom_site_label_4
_geom_torsion
O1 C1 C2 N2 -158.7(2)
N1 C1 C2 N2 22.4(3)
O1 C1 C2 C3 21.3(3)
N1 C1 C2 C3 -157.60(19)
N2 C2 C3 C4 -0.5(3)
C1 C2 C3 C4 179.5(2)
C2 C3 C4 C5 1.7(4)
C3 C4 C5 C6 -0.9(4)
C4 C5 C6 N2 -1.4(4)
C16 C7 C8 C9 168.10(19)
N1 C7 C8 C9 -5.0(3)
C16 C7 C8 C13 -5.8(3)
N1 C7 C8 C13 -178.89(17)
C13 C8 C9 C10 -1.6(3)
C7 C8 C9 C10 -175.5(2)
C8 C9 C10 C11 -1.1(4)
C9 C10 C11 C12 1.4(4)
C10 C11 C12 C13 1.1(4)
C9 C8 C13 C14 -173.81(19)
C7 C8 C13 C14 0.4(3)
C9 C8 C13 C12 4.0(3)
C7 C8 C13 C12 178.22(18)
C11 C12 C13 C14 173.9(2)
C11 C12 C13 C8 -3.9(3)
C8 C13 C14 C15 3.7(3)
C12 C13 C14 C15 -174.0(2)
C13 C14 C15 C16 -2.7(4)
N1 C7 C16 N3 4.2(3)
C8 C7 C16 N3 -169.10(17)
N1 C7 C16 C15 -179.81(18)
C8 C7 C16 C15 6.9(3)
C14 C15 C16 C7 -2.7(3)
C14 C15 C16 N3 173.1(2)
N3 C17 C18 O2 -59.7(3)
O2 C19 C20 N3 56.8(3)
O3 C21 C22 N5 161.71(19)
N4 C21 C22 N5 -19.2(2)
O3 C21 C22 C23 -17.8(3)
N4 C21 C22 C23 161.24(18)
N5 C22 C23 C24 1.6(3)
C21 C22 C23 C24 -178.9(2)
C22 C23 C24 C25 -3.0(4)
C23 C24 C25 C26 1.9(4)
C24 C25 C26 N5 0.7(4)
C36 C27 C28 C29 -167.57(18)
N4 C27 C28 C29 6.3(3)
C36 C27 C28 C33 6.3(3)
N4 C27 C28 C33 -179.80(16)
C27 C28 C29 C30 175.99(19)
C33 C28 C29 C30 2.1(3)
C28 C29 C30 C31 1.9(3)
C29 C30 C31 C32 -3.0(3)
C30 C31 C32 C33 0.0(3)
C31 C32 C33 C34 -172.9(2)
C31 C32 C33 C28 4.0(3)
C29 C28 C33 C34 172.07(19)
C27 C28 C33 C34 -2.1(3)
C29 C28 C33 C32 -5.0(3)
C27 C28 C33 C32 -179.19(18)
C32 C33 C34 C35 174.9(2)
C28 C33 C34 C35 -2.1(3)
C33 C34 C35 C36 2.3(3)
N4 C27 C36 C35 179.63(17)
C28 C27 C36 C35 -6.2(3)
N4 C27 C36 N6 -4.4(3)
C28 C27 C36 N6 169.72(17)
C34 C35 C36 C27 1.9(3)
C34 C35 C36 N6 -173.92(19)
N6 C37 C38 O4 59.3(3)
O4 C39 C40 N6 -57.7(3)
O1 C1 N1 C7 10.8(3)
C2 C1 N1 C7 -170.28(17)
C16 C7 N1 C1 124.8(2)
C8 C7 N1 C1 -61.8(3)
C3 C2 N2 C6 -1.6(3)
C1 C2 N2 C6 178.37(18)
C5 C6 N2 C2 2.6(3)
C7 C16 N3 C20 -80.6(2)
C15 C16 N3 C20 103.6(2)
C7 C16 N3 C17 146.45(19)
C15 C16 N3 C17 -29.4(3)
C19 C20 N3 C16 165.9(2)
C19 C20 N3 C17 -58.2(3)
C18 C17 N3 C16 -163.85(18)
C18 C17 N3 C20 59.7(2)
O3 C21 N4 C27 -13.9(3)
C22 C21 N4 C27 167.06(17)
C36 C27 N4 C21 -125.0(2)
C28 C27 N4 C21 60.9(3)
C25 C26 N5 C22 -2.1(3)
C23 C22 N5 C26 0.9(3)
C21 C22 N5 C26 -178.64(17)
C27 C36 N6 C40 81.1(2)
C35 C36 N6 C40 -103.0(2)
C27 C36 N6 C37 -146.44(18)
C35 C36 N6 C37 29.4(3)
C39 C40 N6 C36 -166.23(19)
C39 C40 N6 C37 58.4(3)
C38 C37 N6 C36 164.82(18)
C38 C37 N6 C40 -59.4(2)
C20 C19 O2 C18 -56.0(3)
C17 C18 O2 C19 57.4(3)
C37 C38 O4 C39 -57.9(3)
C40 C39 O4 C38 57.3(3)
